data_7221708
loop_
_publ_author_name
'Gong, Shuling'
'Guo, Rong'
'Wang, Wei'
'Yang, Weiping'
'Chen, Yuanyin'

_publ_section_title
;
 Exocyclic self-assembly behaviors of carboxylic acid and lariat ether
 macrocyclic hosts: regulation by pendent arm
;
_journal_name_full 'RSC Adv.'
_journal_paper_doi 10.1039/C5RA09521B
_journal_year 2015
_chemical_formula_moiety '2(C25 H36 N O5), C8 H4 O4, 13(H2 O)'
_chemical_formula_sum 'C58 H102 N2 O27'
_chemical_formula_weight 1259.42
_chemical_name_systematic
; 
 ? 
;
_space_group_IT_number 2
_symmetry_cell_setting triclinic
_symmetry_space_group_name_Hall '-P 1'
_symmetry_space_group_name_H-M 'P -1'
_atom_sites_solution_hydrogens geom
_atom_sites_solution_primary direct
_atom_sites_solution_secondary difmap
_audit_creation_method SHELXL-97
_audit_update_record
;
2015-04-20 deposited with the CCDC.
2015-07-31 downloaded from the CCDC.
;
_cell_angle_alpha 82.392(4)
_cell_angle_beta 85.834(4)
_cell_angle_gamma 68.262(4)
_cell_formula_units_Z 3
_cell_length_a 12.9024(13)
_cell_length_b 12.9804(16)
_cell_length_c 31.537(4)
_cell_measurement_reflns_used 5611
_cell_measurement_temperature 173(2)
_cell_measurement_theta_max 25.42
_cell_measurement_theta_min 3.08
_cell_volume 4861.4(10)
_computing_structure_refinement 'SHELXL-97 (Sheldrick, 2008)'
_computing_structure_solution 'SHELXS-97 (Sheldrick, 2008)'
_diffrn_ambient_temperature 173(2)
_diffrn_measured_fraction_theta_full 0.975
_diffrn_measured_fraction_theta_max 0.975
_diffrn_measurement_device_type 'PHOTON100 CMOS detector'
_diffrn_measurement_method 'omega scan'
_diffrn_radiation_monochromator 'TRIUMPH curved crystal monochromator'
_diffrn_radiation_source 'fine-focus sealed tube'
_diffrn_radiation_type MoK\a
_diffrn_radiation_wavelength 0.71073
_diffrn_reflns_av_R_equivalents 0.1183
_diffrn_reflns_av_sigmaI/netI 0.1749
_diffrn_reflns_limit_h_max 15
_diffrn_reflns_limit_h_min -15
_diffrn_reflns_limit_k_max 15
_diffrn_reflns_limit_k_min -15
_diffrn_reflns_limit_l_max 37
_diffrn_reflns_limit_l_min -37
_diffrn_reflns_number 39452
_diffrn_reflns_theta_full 25.00
_diffrn_reflns_theta_max 25.00
_diffrn_reflns_theta_min 3.03
_exptl_absorpt_coefficient_mu 0.102
_exptl_absorpt_correction_T_max 0.7452
_exptl_absorpt_correction_T_min 0.6347
_exptl_absorpt_correction_type multi-scan
_exptl_absorpt_process_details 'SADABS (Bruker, 2013)'
_exptl_crystal_density_diffrn 1.291
_exptl_crystal_density_method 'not measured'
_exptl_crystal_description block
_exptl_crystal_F_000 2040
_exptl_crystal_size_max 0.27
_exptl_crystal_size_mid 0.21
_exptl_crystal_size_min 0.16
_refine_diff_density_max 0.350
_refine_diff_density_min -0.312
_refine_diff_density_rms 0.059
_refine_ls_extinction_method none
_refine_ls_goodness_of_fit_ref 1.009
_refine_ls_hydrogen_treatment mixed
_refine_ls_matrix_type full
_refine_ls_number_parameters 1272
_refine_ls_number_reflns 16713
_refine_ls_number_restraints 140
_refine_ls_restrained_S_all 1.005
_refine_ls_R_factor_all 0.2170
_refine_ls_R_factor_gt 0.0872
_refine_ls_shift/su_max 0.002
_refine_ls_shift/su_mean 0.000
_refine_ls_structure_factor_coef Fsqd
_refine_ls_weighting_details 'calc w=1/[\s^2^(Fo^2^)+(0.0347P)^2^+4.8140P] where P=(Fo^2^+2Fc^2^)/3'
_refine_ls_weighting_scheme calc
_refine_ls_wR_factor_gt 0.1376
_refine_ls_wR_factor_ref 0.1778
_reflns_number_gt 7011
_reflns_number_total 16713
_reflns_threshold_expression >2sigma(I)
_cod_data_source_file c5ra09521b2.cif
_cod_data_source_block DBAC18C6-7
_cod_depositor_comments
;
The following automatic conversions were performed:

'_symmetry_cell_setting' value 'Triclinic' changed to 'triclinic'
according to
/usr/data/users/saulius/crontab/automatic-downloads/rss-feeds/RSC/lib/dictionaries/cif_core.dic
dictionary named 'cif_core.dic' version 2.4.2 from 2011-04-26.

Automatic conversion script
Id: cif_fix_values 3271 2015-04-21 07:52:19Z andrius 
;
_cod_original_sg_symbol_Hall '-P 1   '
_cod_original_sg_symbol_H-M 'P-1   '
_cod_database_code 7221708

loop_
_symmetry_equiv_pos_as_xyz
'x, y, z'
'-x, -y, -z'

loop_
_atom_site_label
_atom_site_type_symbol
_atom_site_fract_x
_atom_site_fract_y
_atom_site_fract_z
_atom_site_U_iso_or_equiv
_atom_site_adp_type
_atom_site_occupancy
_atom_site_symmetry_multiplicity
_atom_site_calc_flag
_atom_site_refinement_flags
_atom_site_disorder_assembly
_atom_site_disorder_group
C26 C 0.2777(4) 0.7632(5) 0.23072(16) 0.0323(13) Uani 1 1 d . . .
C27 C 0.2787(5) 0.8642(5) 0.21104(18) 0.0496(17) Uani 1 1 d . . .
H27A H 0.2472 0.9288 0.2256 0.060 Uiso 1 1 calc R . .
C28 C 0.3243(5) 0.8725(5) 0.17078(18) 0.0528(18) Uani 1 1 d . . .
H28A H 0.3234 0.9430 0.1577 0.063 Uiso 1 1 calc R . .
C29 C 0.3716(4) 0.7800(5) 0.14896(17) 0.0370(14) Uani 1 1 d . . .
C30 C 0.3727(4) 0.6785(5) 0.16880(18) 0.0403(15) Uani 1 1 d . . .
H30A H 0.4060 0.6136 0.1545 0.048 Uiso 1 1 calc R . .
C31 C 0.3262(4) 0.6700(5) 0.20904(17) 0.0340(13) Uani 1 1 d . . .
H31A H 0.3274 0.5994 0.2222 0.041 Uiso 1 1 calc R . .
C32 C 0.2240(4) 0.7535(5) 0.27433(17) 0.0377(14) Uani 1 1 d . . .
C33 C 0.4213(5) 0.7893(7) 0.10445(19) 0.0483(17) Uani 1 1 d . . .
C34 C -0.0011(4) 0.6028(4) 0.47980(16) 0.0246(12) Uani 1 1 d . . .
C35 C -0.0268(4) 0.5895(4) 0.52260(16) 0.0318(13) Uani 1 1 d . . .
H35A H -0.0457 0.6515 0.5385 0.038 Uiso 1 1 calc R . .
C36 C 0.0261(4) 0.5107(4) 0.45697(15) 0.0298(13) Uani 1 1 d . . .
H36A H 0.0441 0.5175 0.4272 0.036 Uiso 1 1 calc R . .
C37 C -0.0003(4) 0.7131(5) 0.45721(18) 0.0310(13) Uani 1 1 d . . .
C1A C 0.5174(5) 0.7973(4) 0.43269(18) 0.0379(14) Uani 1 1 d . . .
C2A C 0.6312(5) 0.7315(5) 0.42937(17) 0.0355(14) Uani 1 1 d . . .
C3A C 0.6902(6) 0.6858(5) 0.46600(19) 0.0507(17) Uani 1 1 d . . .
H3AA H 0.7671 0.6405 0.4640 0.061 Uiso 1 1 calc R . .
C4A C 0.6397(7) 0.7045(7) 0.5053(2) 0.073(2) Uani 1 1 d . . .
H4AA H 0.6821 0.6732 0.5304 0.088 Uiso 1 1 calc R . .
C5A C 0.5293(8) 0.7675(6) 0.5089(2) 0.078(3) Uani 1 1 d . . .
H5AA H 0.4942 0.7794 0.5363 0.094 Uiso 1 1 calc R . .
C6A C 0.4691(6) 0.8137(5) 0.4724(2) 0.0597(19) Uani 1 1 d . . .
H6AA H 0.3921 0.8581 0.4749 0.072 Uiso 1 1 calc R . .
C7A C 0.5704(4) 1.1664(4) 0.26907(16) 0.0283(12) Uani 1 1 d . . .
C8A C 0.6811(4) 1.1203(4) 0.28102(15) 0.0256(12) Uani 1 1 d . . .
C9A C 0.7505(4) 1.1791(5) 0.26947(16) 0.0335(13) Uani 1 1 d . . .
H9AA H 0.8260 1.1489 0.2780 0.040 Uiso 1 1 calc R . .
C10A C 0.7098(5) 1.2814(5) 0.24555(18) 0.0400(14) Uani 1 1 d . . .
H10A H 0.7576 1.3220 0.2378 0.048 Uiso 1 1 calc R . .
C11A C 0.6025(5) 1.3254(5) 0.23276(18) 0.0441(15) Uani 1 1 d . . .
H11A H 0.5760 1.3953 0.2155 0.053 Uiso 1 1 calc R . .
C12A C 0.5320(4) 1.2678(5) 0.24499(16) 0.0357(14) Uani 1 1 d . . .
H12A H 0.4564 1.2991 0.2366 0.043 Uiso 1 1 calc R . .
C13A C 0.3488(4) 0.9085(5) 0.3966(2) 0.0546(19) Uani 1 1 d . . .
H13A H 0.3377 0.9699 0.4141 0.065 Uiso 1 1 calc R . .
H13B H 0.3058 0.8631 0.4103 0.065 Uiso 1 1 calc R . .
C14A C 0.3092(5) 0.9550(5) 0.3528(2) 0.0502(17) Uani 1 1 d . . .
H14A H 0.3335 0.8948 0.3339 0.060 Uiso 1 1 calc R . .
H14B H 0.2266 0.9880 0.3532 0.060 Uiso 1 1 calc R . .
C15A C 0.3364(4) 1.0715(5) 0.29212(19) 0.0413(15) Uani 1 1 d . . .
H15A H 0.2555 1.1036 0.2866 0.050 Uiso 1 1 calc R . .
H15B H 0.3705 1.0055 0.2762 0.050 Uiso 1 1 calc R . .
C16A C 0.3877(4) 1.1561(5) 0.27683(18) 0.0365(14) Uani 1 1 d . . .
H16A H 0.3720 1.1827 0.2462 0.044 Uiso 1 1 calc R . .
H16B H 0.3566 1.2209 0.2934 0.044 Uiso 1 1 calc R . .
C17A C 0.8303(4) 0.9609(4) 0.31067(16) 0.0285(13) Uani 1 1 d . . .
H17A H 0.8580 1.0052 0.3270 0.034 Uiso 1 1 calc R . .
H17B H 0.8715 0.9518 0.2828 0.034 Uiso 1 1 calc R . .
C18A C 0.8477(4) 0.8497(4) 0.33506(15) 0.0281(12) Uani 1 1 d . . .
H18A H 0.8171 0.8608 0.3645 0.034 Uiso 1 1 calc R . .
H18B H 0.9289 0.8067 0.3370 0.034 Uiso 1 1 calc R . .
C19A C 0.8245(4) 0.6668(4) 0.33809(16) 0.0295(13) Uani 1 1 d . . .
H19A H 0.9061 0.6271 0.3350 0.035 Uiso 1 1 calc R . .
H19B H 0.7874 0.6266 0.3239 0.035 Uiso 1 1 calc R . .
C20A C 0.7927(4) 0.6628(4) 0.38448(17) 0.0337(13) Uani 1 1 d . . .
H20A H 0.8135 0.5843 0.3974 0.040 Uiso 1 1 calc R . .
H20B H 0.8324 0.6990 0.3995 0.040 Uiso 1 1 calc R . .
C21A C 0.8119(4) 0.7821(4) 0.26838(15) 0.0286(13) Uani 1 1 d . . .
H21A H 0.7819 0.8603 0.2549 0.034 Uiso 1 1 calc R . .
H21B H 0.7680 0.7422 0.2581 0.034 Uiso 1 1 calc R . .
C22A C 0.9319(4) 0.7290(4) 0.25355(16) 0.0330(13) Uani 1 1 d . . .
H22A H 0.9616 0.6492 0.2651 0.040 Uiso 1 1 calc R . .
H22B H 0.9776 0.7662 0.2644 0.040 Uiso 1 1 calc R . .
C23A C 0.9389(4) 0.7401(4) 0.20508(16) 0.0328(13) Uani 1 1 d . . .
H23A H 0.8907 0.7052 0.1946 0.039 Uiso 1 1 calc R . .
H23B H 0.9100 0.8202 0.1939 0.039 Uiso 1 1 calc R . .
C24A C 1.0561(4) 0.6862(6) 0.18795(17) 0.0528(18) Uani 1 1 d . . .
H24A H 1.1040 0.7214 0.1985 0.063 Uiso 1 1 calc R . .
H24B H 1.0849 0.6063 0.1994 0.063 Uiso 1 1 calc R . .
C25A C 1.0657(5) 0.6953(6) 0.14010(18) 0.0612(19) Uani 1 1 d . . .
H25A H 1.1438 0.6582 0.1313 0.092 Uiso 1 1 calc R . .
H25B H 1.0398 0.7742 0.1284 0.092 Uiso 1 1 calc R . .
H25C H 1.0198 0.6594 0.1293 0.092 Uiso 1 1 calc R . .
C1B C 0.8313(4) 0.4970(4) 0.23668(17) 0.0329(13) Uani 1 1 d . . .
C2B C 0.7164(4) 0.5670(4) 0.23756(17) 0.0308(13) Uani 1 1 d . . .
C3B C 0.6653(5) 0.6203(5) 0.19999(18) 0.0454(16) Uani 1 1 d . . .
H3BA H 0.5887 0.6672 0.2004 0.055 Uiso 1 1 calc R . .
C4B C 0.7254(6) 0.6060(6) 0.16115(19) 0.0523(17) Uani 1 1 d . . .
H4BA H 0.6901 0.6429 0.1351 0.063 Uiso 1 1 calc R . .
C5B C 0.8361(6) 0.5377(6) 0.1611(2) 0.0593(19) Uani 1 1 d . . .
H5BA H 0.8771 0.5275 0.1348 0.071 Uiso 1 1 calc R . .
C6B C 0.8881(5) 0.4844(5) 0.19838(19) 0.0444(15) Uani 1 1 d . . .
H6BA H 0.9649 0.4381 0.1976 0.053 Uiso 1 1 calc R . .
C7B C 0.7539(4) 0.1371(4) 0.39860(16) 0.0292(13) Uani 1 1 d . . .
C8B C 0.6447(4) 0.1846(4) 0.38430(15) 0.0270(12) Uani 1 1 d . . .
C9B C 0.5745(4) 0.1258(5) 0.39350(18) 0.0375(14) Uani 1 1 d . . .
H9BA H 0.5006 0.1561 0.3832 0.045 Uiso 1 1 calc R . .
C10B C 0.6114(5) 0.0232(5) 0.41764(19) 0.0459(16) Uani 1 1 d . . .
H10B H 0.5624 -0.0165 0.4241 0.055 Uiso 1 1 calc R . .
C11B C 0.7181(5) -0.0223(5) 0.43240(18) 0.0449(15) Uani 1 1 d . . .
H11B H 0.7428 -0.0930 0.4491 0.054 Uiso 1 1 calc R . .
C12B C 0.7902(5) 0.0359(5) 0.42270(17) 0.0387(14) Uani 1 1 d . . .
H12B H 0.8642 0.0050 0.4329 0.046 Uiso 1 1 calc R . .
C13B C 0.9934(4) 0.3792(5) 0.27515(19) 0.0447(16) Uani 1 1 d . . .
H13C H 1.0379 0.4235 0.2620 0.054 Uiso 1 1 calc R . .
H13D H 1.0068 0.3162 0.2582 0.054 Uiso 1 1 calc R . .
C14B C 1.0264(4) 0.3363(5) 0.32017(19) 0.0438(16) Uani 1 1 d . . .
H14C H 1.1087 0.3031 0.3216 0.053 Uiso 1 1 calc R . .
H14D H 0.9991 0.3986 0.3381 0.053 Uiso 1 1 calc R . .
C15B C 0.9892(4) 0.2307(5) 0.38074(19) 0.0440(16) Uani 1 1 d . . .
H15C H 0.9528 0.3003 0.3943 0.053 Uiso 1 1 calc R . .
H15D H 1.0689 0.1990 0.3884 0.053 Uiso 1 1 calc R . .
C16B C 0.9346(4) 0.1494(5) 0.39672(19) 0.0422(15) Uani 1 1 d . . .
H16C H 0.9688 0.0805 0.3825 0.051 Uiso 1 1 calc R . .
H16D H 0.9439 0.1291 0.4280 0.051 Uiso 1 1 calc R . .
C17B C 0.4988(4) 0.3451(4) 0.35362(17) 0.0286(13) Uani 1 1 d . . .
H17C H 0.4562 0.3564 0.3811 0.034 Uiso 1 1 calc R . .
H17D H 0.4711 0.3005 0.3375 0.034 Uiso 1 1 calc R . .
C18B C 0.4841(4) 0.4543(4) 0.32857(16) 0.0307(13) Uani 1 1 d . . .
H18C H 0.4033 0.4978 0.3254 0.037 Uiso 1 1 calc R . .
H18D H 0.5174 0.4412 0.2996 0.037 Uiso 1 1 calc R . .
C19B C 0.5103(4) 0.6361(4) 0.32447(17) 0.0332(13) Uani 1 1 d . . .
H19C H 0.4286 0.6773 0.3258 0.040 Uiso 1 1 calc R . .
H19D H 0.5459 0.6768 0.3392 0.040 Uiso 1 1 calc R . .
C20B C 0.5483(4) 0.6371(5) 0.27877(17) 0.0365(14) Uani 1 1 d . . .
H20C H 0.5088 0.6027 0.2628 0.044 Uiso 1 1 calc R . .
H20D H 0.5321 0.7149 0.2656 0.044 Uiso 1 1 calc R . .
C21B C 0.5120(4) 0.5273(4) 0.39495(15) 0.0332(13) Uani 1 1 d . . .
H21C H 0.5528 0.5703 0.4051 0.040 Uiso 1 1 calc R . .
H21D H 0.5428 0.4504 0.4097 0.040 Uiso 1 1 calc R . .
C22B C 0.3921(4) 0.5781(5) 0.40852(17) 0.0422(15) Uani 1 1 d . . .
H22C H 0.3494 0.5355 0.3995 0.051 Uiso 1 1 calc R . .
H22D H 0.3596 0.6561 0.3950 0.051 Uiso 1 1 calc R . .
C23B C 0.3856(4) 0.5755(5) 0.45772(18) 0.0464(16) Uani 1 1 d . . .
H23C H 0.4194 0.4971 0.4707 0.056 Uiso 1 1 calc R . .
H23D H 0.4298 0.6171 0.4662 0.056 Uiso 1 1 calc R . .
C24B C 0.2700(4) 0.6242(5) 0.47466(18) 0.0502(17) Uani 1 1 d . . .
H24C H 0.2276 0.5786 0.4682 0.060 Uiso 1 1 calc R . .
H24D H 0.2341 0.7003 0.4597 0.060 Uiso 1 1 calc R . .
C25B C 0.2630(5) 0.6310(6) 0.52208(18) 0.0602(19) Uani 1 1 d . . .
H25D H 0.1846 0.6639 0.5313 0.090 Uiso 1 1 calc R . .
H25E H 0.3033 0.6776 0.5287 0.090 Uiso 1 1 calc R . .
H25F H 0.2967 0.5558 0.5372 0.090 Uiso 1 1 calc R . .
C1C C -0.0647(4) 0.5071(4) 0.93699(16) 0.0307(13) Uani 1 1 d . . .
C2C C 0.0442(4) 0.4601(4) 0.95265(16) 0.0324(13) Uani 1 1 d . . .
C3C C 0.1124(5) 0.5213(5) 0.94684(16) 0.0365(14) Uani 1 1 d . . .
H3CA H 0.1854 0.4907 0.9580 0.044 Uiso 1 1 calc R . .
C4C C 0.0749(5) 0.6275(5) 0.92472(18) 0.0458(16) Uani 1 1 d . . .
H4CA H 0.1222 0.6695 0.9207 0.055 Uiso 1 1 calc R . .
C5C C -0.0313(5) 0.6723(5) 0.90858(18) 0.0456(16) Uani 1 1 d . . .
H5CA H -0.0566 0.7447 0.8931 0.055 Uiso 1 1 calc R . .
C6C C -0.1009(5) 0.6122(5) 0.91494(17) 0.0408(15) Uani 1 1 d . . .
H6CA H -0.1741 0.6437 0.9040 0.049 Uiso 1 1 calc R . .
C7C C -0.1468(5) 0.1383(5) 1.09236(19) 0.0445(16) Uani 1 1 d . . .
C8C C -0.0333(5) 0.0707(5) 1.09116(18) 0.0416(15) Uani 1 1 d . . .
C9C C 0.0183(6) 0.0140(5) 1.1283(2) 0.0546(18) Uani 1 1 d . . .
H9CA H 0.0952 -0.0320 1.1278 0.066 Uiso 1 1 calc R . .
C10C C -0.0437(8) 0.0245(7) 1.1668(2) 0.080(3) Uani 1 1 d . . .
H10C H -0.0086 -0.0144 1.1927 0.096 Uiso 1 1 calc R . .
C11C C -0.1548(8) 0.0908(7) 1.1675(3) 0.078(2) Uani 1 1 d . . .
H11C H -0.1963 0.0972 1.1938 0.094 Uiso 1 1 calc R . .
C12C C -0.2061(6) 0.1475(5) 1.1305(2) 0.0606(19) Uani 1 1 d . . .
H12C H -0.2830 0.1935 1.1312 0.073 Uiso 1 1 calc R . .
C13C C -0.2433(4) 0.4944(4) 0.93523(18) 0.0400(15) Uani 1 1 d . . .
H13E H -0.2507 0.5164 0.9040 0.048 Uiso 1 1 calc R . .
H13F H -0.2781 0.5624 0.9499 0.048 Uiso 1 1 calc R . .
C14C C -0.2999(4) 0.4141(5) 0.9493(2) 0.0467(16) Uani 1 1 d . . .
H14E H -0.3794 0.4480 0.9416 0.056 Uiso 1 1 calc R . .
H14F H -0.2645 0.3459 0.9348 0.056 Uiso 1 1 calc R . .
C15C C -0.3406(5) 0.3065(5) 1.0090(2) 0.0559(18) Uani 1 1 d . . .
H15E H -0.3152 0.2451 0.9906 0.067 Uiso 1 1 calc R . .
H15F H -0.4229 0.3420 1.0076 0.067 Uiso 1 1 calc R . .
C16C C -0.3078(5) 0.2617(5) 1.0536(2) 0.0521(18) Uani 1 1 d . . .
H16E H -0.3200 0.3239 1.0708 0.062 Uiso 1 1 calc R . .
H16F H -0.3539 0.2187 1.0664 0.062 Uiso 1 1 calc R . .
C17C C 0.1357(4) 0.0032(5) 1.04985(18) 0.0401(15) Uani 1 1 d . . .
H17E H 0.1509 -0.0753 1.0618 0.048 Uiso 1 1 calc R . .
H17F H 0.1764 0.0346 1.0667 0.048 Uiso 1 1 calc R . .
C18C C 0.1731(4) 0.0085(4) 1.00410(18) 0.0374(14) Uani 1 1 d . . .
H18E H 0.2542 -0.0350 1.0023 0.045 Uiso 1 1 calc R . .
H18F H 0.1350 -0.0280 0.9884 0.045 Uiso 1 1 calc R . .
C19C C 0.2066(4) 0.1842(4) 1.00330(16) 0.0324(13) Uani 1 1 d . . .
H19E H 0.2875 0.1395 1.0050 0.039 Uiso 1 1 calc R . .
H19F H 0.1762 0.1925 1.0329 0.039 Uiso 1 1 calc R . .
C20C C 0.1911(4) 0.2968(4) 0.98052(17) 0.0325(13) Uani 1 1 d . . .
H20E H 0.2181 0.3390 0.9982 0.039 Uiso 1 1 calc R . .
H20F H 0.2338 0.2897 0.9530 0.039 Uiso 1 1 calc R . .
C21C C 0.1755(4) 0.1227(4) 0.93495(16) 0.0334(13) Uani 1 1 d . . .
H21E H 0.1489 0.2011 0.9216 0.040 Uiso 1 1 calc R . .
H21F H 0.1312 0.0854 0.9233 0.040 Uiso 1 1 calc R . .
C22C C 0.2963(4) 0.0667(5) 0.92149(17) 0.0359(14) Uani 1 1 d . . .
H22E H 0.3427 0.1010 0.9337 0.043 Uiso 1 1 calc R . .
H22F H 0.3228 -0.0135 0.9326 0.043 Uiso 1 1 calc R . .
C23C C 0.3081(4) 0.0792(5) 0.87329(16) 0.0370(14) Uani 1 1 d . . .
H23E H 0.2555 0.0517 0.8614 0.044 Uiso 1 1 calc R . .
H23F H 0.2869 0.1594 0.8627 0.044 Uiso 1 1 calc R . .
C24C C 0.4245(4) 0.0167(6) 0.85709(19) 0.0564(18) Uani 1 1 d . . .
H24E H 0.4458 -0.0634 0.8677 0.068 Uiso 1 1 calc R . .
H24F H 0.4770 0.0445 0.8689 0.068 Uiso 1 1 calc R . .
C25C C 0.4356(5) 0.0290(6) 0.80890(19) 0.068(2) Uani 1 1 d . . .
H25J H 0.5125 -0.0138 0.8002 0.102 Uiso 1 1 calc R . .
H25K H 0.4171 0.1080 0.7982 0.102 Uiso 1 1 calc R . .
H25I H 0.3845 0.0008 0.7970 0.102 Uiso 1 1 calc R . .
N1A N 0.7946(3) 0.7819(3) 0.31580(13) 0.0255(10) Uani 1 1 d D . .
H1A H 0.7229(17) 0.814(4) 0.3207(14) 0.031 Uiso 1 1 d D . .
N1B N 0.5357(3) 0.5220(3) 0.34821(13) 0.0255(10) Uani 1 1 d D . .
H1B H 0.6072(17) 0.495(4) 0.3431(14) 0.031 Uiso 1 1 d D . .
N1C N 0.1517(3) 0.1228(4) 0.98229(14) 0.0300(11) Uani 1 1 d D . .
H1C H 0.0802(16) 0.155(3) 0.9865(14) 0.036 Uiso 1 1 d D . .
O7 O 0.2293(3) 0.6602(3) 0.29104(11) 0.0433(10) Uani 1 1 d . . .
O8 O 0.1748(4) 0.8416(4) 0.29157(13) 0.0708(14) Uani 1 1 d . . .
O9 O 0.3974(4) 0.8838(4) 0.08398(12) 0.0595(12) Uani 1 1 d . . .
O10 O 0.4853(4) 0.7001(4) 0.09010(13) 0.0649(13) Uani 1 1 d . . .
O11 O 0.0135(3) 0.7222(3) 0.41754(11) 0.0330(9) Uani 1 1 d . . .
O12 O -0.0151(3) 0.7893(3) 0.48056(11) 0.0373(9) Uani 1 1 d . . .
O1A O 0.4654(3) 0.8401(3) 0.39410(12) 0.0376(10) Uani 1 1 d . . .
O2A O 0.3535(3) 1.0384(3) 0.33684(12) 0.0402(10) Uani 1 1 d . . .
O3A O 0.5066(3) 1.1026(3) 0.28274(11) 0.0315(9) Uani 1 1 d . . .
O4A O 0.7138(2) 1.0163(3) 0.30403(10) 0.0292(8) Uani 1 1 d . . .
O5A O 0.6751(3) 0.7200(3) 0.38863(11) 0.0336(9) Uani 1 1 d . . .
O6A O 0.5713(3) 0.8729(3) 0.31300(12) 0.0345(9) Uani 1 1 d D . .
H6AB H 0.548(4) 0.869(4) 0.3380(7) 0.041 Uiso 1 1 d D . .
H6AC H 0.561(4) 0.935(2) 0.3026(13) 0.041 Uiso 1 1 d D . .
O1B O 0.8754(3) 0.4487(3) 0.27559(11) 0.0368(9) Uani 1 1 d . . .
O2B O 0.9803(3) 0.2547(3) 0.33578(13) 0.0409(10) Uani 1 1 d . . .
O3B O 0.8179(3) 0.2017(3) 0.38715(11) 0.0351(9) Uani 1 1 d . . .
O4B O 0.6156(2) 0.2879(3) 0.36131(11) 0.0296(9) Uani 1 1 d . . .
O5B O 0.6663(3) 0.5750(3) 0.27720(11) 0.0321(9) Uani 1 1 d . . .
O6B O 0.7565(3) 0.4289(3) 0.35462(12) 0.0333(9) Uani 1 1 d D . .
H6BB H 0.785(4) 0.429(4) 0.3309(8) 0.040 Uiso 1 1 d D . .
H6BC H 0.760(4) 0.366(2) 0.3648(13) 0.040 Uiso 1 1 d D . .
O1C O -0.1279(3) 0.4418(3) 0.94558(11) 0.0362(9) Uani 1 1 d . . .
O2C O -0.2911(3) 0.3864(3) 0.99426(14) 0.0470(11) Uani 1 1 d . . .
O3C O -0.1914(3) 0.1903(3) 1.05369(12) 0.0405(10) Uani 1 1 d . . .
O4C O 0.0175(3) 0.0671(3) 1.05179(11) 0.0359(9) Uani 1 1 d . . .
O5C O 0.0748(3) 0.3535(3) 0.97312(11) 0.0316(9) Uani 1 1 d . . .
O6C O 0.9301(3) 0.2152(3) 0.97522(12) 0.0361(9) Uani 1 1 d D . .
H6CB H 0.903(4) 0.210(4) 0.9992(8) 0.043 Uiso 1 1 d D . .
H6CC H 0.923(3) 0.2791(19) 0.9662(13) 0.043 Uiso 1 1 d D . .
O13 O 0.2342(4) 0.4590(4) 0.26248(13) 0.0550(11) Uani 1 1 d D . .
H13G H 0.245(5) 0.421(4) 0.2867(10) 0.066 Uiso 1 1 d D . .
H13H H 0.229(5) 0.523(2) 0.2656(16) 0.066 Uiso 1 1 d D . .
O14 O 0.0966(3) 0.5993(3) 0.35133(12) 0.0400(10) Uani 1 1 d D . .
H14G H 0.136(4) 0.628(4) 0.3360(12) 0.048 Uiso 1 1 d D . .
H14H H 0.083(4) 0.625(4) 0.3746(9) 0.048 Uiso 1 1 d D . .
O15 O 0.3047(3) 0.1076(4) 0.10084(14) 0.0511(11) Uani 1 1 d D . .
H15G H 0.337(4) 0.0413(18) 0.0970(18) 0.061 Uiso 1 1 d D . .
H15H H 0.332(4) 0.147(3) 0.0865(17) 0.061 Uiso 1 1 d D . .
O16 O 0.1121(3) 0.9230(4) 0.45278(13) 0.0465(10) Uani 1 1 d D . .
H16G H 0.108(4) 0.924(4) 0.4270(6) 0.056 Uiso 1 1 d D . .
H16H H 0.075(4) 0.891(4) 0.4667(12) 0.056 Uiso 1 1 d D . .
O17 O 0.0817(4) 0.8798(3) 0.37100(13) 0.0488(11) Uani 1 1 d D . .
H17G H 0.113(4) 0.857(4) 0.3480(10) 0.059 Uiso 1 1 d D . .
H17H H 0.070(4) 0.825(3) 0.3854(10) 0.059 Uiso 1 1 d D . .
O18 O 0.2801(4) 0.1982(3) 0.39986(14) 0.0524(11) Uani 1 1 d D . .
H18G H 0.260(5) 0.176(4) 0.4235(9) 0.063 Uiso 1 1 d D . .
H18H H 0.307(4) 0.150(3) 0.3843(13) 0.063 Uiso 1 1 d D . .
O19 O 0.1728(3) 0.1019(3) 0.46139(13) 0.0455(10) Uani 1 1 d D . .
H19G H 0.163(4) 0.042(2) 0.4625(17) 0.055 Uiso 1 1 d D . .
H19H H 0.130(4) 0.139(3) 0.4790(14) 0.055 Uiso 1 1 d D . .
O20 O 0.2531(3) 0.3913(3) 0.34971(13) 0.0469(11) Uani 1 1 d D . .
H20G H 0.249(4) 0.343(3) 0.3693(13) 0.056 Uiso 1 1 d D . .
H20H H 0.202(3) 0.452(2) 0.3540(16) 0.056 Uiso 1 1 d D . .
O21 O 0.5280(4) 0.6674(4) 0.87681(15) 0.0591(12) Uani 1 1 d D . .
H21G H 0.576(4) 0.658(5) 0.8574(14) 0.071 Uiso 1 1 d D . .
H21H H 0.496(4) 0.623(4) 0.8767(18) 0.071 Uiso 1 1 d D . .
O22 O 0.2867(4) 0.3803(4) 0.17981(14) 0.0657(13) Uani 1 1 d D . .
H22G H 0.277(5) 0.414(4) 0.2020(13) 0.079 Uiso 1 1 d D . .
H22H H 0.257(5) 0.332(4) 0.1866(18) 0.079 Uiso 1 1 d D . .
O24 O 0.0493(5) 0.0695(4) 0.27666(16) 0.0776(15) Uani 1 1 d D . .
H24G H 0.083(5) 0.0011(18) 0.2802(19) 0.093 Uiso 1 1 d D . .
H24H H 0.038(6) 0.094(5) 0.3005(12) 0.093 Uiso 1 1 d D . .
O25 O 0.2509(5) 0.1834(5) 0.18121(17) 0.0864(17) Uani 1 1 d D . .
H25G H 0.194(5) 0.172(7) 0.1925(19) 0.104 Uiso 1 1 d D . .
H25H H 0.261(5) 0.160(6) 0.1572(12) 0.104 Uiso 1 1 d D . .
O26 O 0.5886(3) 0.4777(4) 0.11456(16) 0.0873(17) Uani 1 1 d . . .
H26G H 0.5552 0.5467 0.1065 0.105 Uiso 1 1 d R . .
H26H H 0.6510 0.4673 0.1225 0.105 Uiso 1 1 d R . .
O27 O 0.0411(4) 0.1952(4) 0.20380(17) 0.1026(18) Uani 1 1 d . . .
H27G H 0.0423 0.1552 0.2275 0.123 Uiso 1 1 d R . .
H27H H 0.0151 0.1715 0.1848 0.123 Uiso 1 1 d R . .
O23 O 0.4432(7) 0.2292(7) 0.0563(3) 0.041(2) Uiso 0.50 1 d P A 1
H23K H 0.4516 0.2620 0.0767 0.049 Uiso 0.50 1 d PR A 1
H23L H 0.4277 0.2759 0.0339 0.049 Uiso 0.50 1 d PR A 1
O28 O 0.4774(8) 0.9295(8) 0.0058(3) 0.064(3) Uiso 0.50 1 d P B 1
H28D H 0.4545 0.9082 0.0300 0.077 Uiso 0.50 1 d PR B 1
H28E H 0.5036 0.8741 -0.0086 0.077 Uiso 0.50 1 d PR B 1
O23' O 0.3989(7) 0.2377(8) 0.0614(3) 0.051(3) Uiso 0.50 1 d P C 2
H23M H 0.4307 0.2614 0.0785 0.061 Uiso 0.50 1 d PR C 2
H23N H 0.4480 0.1994 0.0445 0.061 Uiso 0.50 1 d PR C 2
O28' O 0.4685(8) 0.8823(8) 0.0014(3) 0.066(3) Uiso 0.50 1 d P D 2
H28F H 0.4441 0.8790 0.0271 0.080 Uiso 0.50 1 d PR D 2
H28G H 0.4868 0.9394 -0.0035 0.080 Uiso 0.50 1 d PR D 2
O29 O 0.6064(5) 0.6213(5) 0.0176(2) 0.0299(16) Uiso 0.50 1 d P . .
H29G H 0.5709 0.6331 0.0414 0.036 Uiso 0.50 1 d PR . .
H29H H 0.6303 0.5517 0.0154 0.036 Uiso 0.50 1 d PR . .

loop_
_atom_site_aniso_label
_atom_site_aniso_U_11
_atom_site_aniso_U_22
_atom_site_aniso_U_33
_atom_site_aniso_U_23
_atom_site_aniso_U_13
_atom_site_aniso_U_12
C26 0.037(3) 0.040(4) 0.025(3) 0.002(3) -0.004(2) -0.021(3)
C27 0.086(5) 0.043(4) 0.028(4) -0.004(3) 0.005(3) -0.035(4)
C28 0.096(5) 0.043(4) 0.035(4) -0.005(3) 0.009(4) -0.046(4)
C29 0.043(3) 0.049(4) 0.024(3) 0.000(3) 0.001(3) -0.024(3)
C30 0.036(3) 0.044(4) 0.039(4) -0.006(3) 0.001(3) -0.012(3)
C31 0.035(3) 0.032(4) 0.033(3) 0.004(3) 0.002(3) -0.013(3)
C32 0.042(3) 0.043(4) 0.028(3) 0.004(3) -0.003(3) -0.018(3)
C33 0.051(4) 0.073(6) 0.028(4) 0.000(4) -0.002(3) -0.033(4)
C34 0.028(3) 0.020(3) 0.024(3) -0.002(2) 0.002(2) -0.007(2)
C35 0.039(3) 0.030(3) 0.030(3) -0.005(3) 0.001(3) -0.017(3)
C36 0.042(3) 0.032(3) 0.014(3) -0.001(3) 0.008(2) -0.015(3)
C37 0.027(3) 0.026(3) 0.035(4) 0.005(3) 0.000(3) -0.008(2)
C1A 0.063(4) 0.020(3) 0.036(4) -0.005(3) 0.015(3) -0.024(3)
C2A 0.062(4) 0.033(4) 0.023(3) -0.004(3) 0.006(3) -0.032(3)
C3A 0.081(5) 0.048(4) 0.036(4) -0.002(3) 0.002(4) -0.040(4)
C4A 0.134(7) 0.071(6) 0.029(4) -0.007(4) 0.008(5) -0.055(6)
C5A 0.152(8) 0.054(5) 0.033(5) -0.015(4) 0.042(5) -0.047(5)
C6A 0.097(5) 0.036(4) 0.046(5) -0.015(4) 0.040(4) -0.029(4)
C7A 0.040(3) 0.026(3) 0.023(3) -0.004(3) 0.003(2) -0.016(3)
C8A 0.032(3) 0.023(3) 0.021(3) -0.004(2) 0.001(2) -0.009(2)
C9A 0.034(3) 0.032(4) 0.037(3) -0.003(3) 0.003(3) -0.016(3)
C10A 0.048(4) 0.029(4) 0.046(4) -0.001(3) 0.006(3) -0.020(3)
C11A 0.058(4) 0.028(4) 0.042(4) 0.003(3) 0.002(3) -0.015(3)
C12A 0.041(3) 0.031(4) 0.033(3) -0.001(3) -0.002(3) -0.012(3)
C13A 0.038(4) 0.028(4) 0.090(6) -0.011(4) 0.037(4) -0.009(3)
C14A 0.036(3) 0.033(4) 0.088(5) -0.009(4) 0.010(3) -0.021(3)
C15A 0.034(3) 0.035(4) 0.057(4) -0.016(3) 0.000(3) -0.011(3)
C16A 0.032(3) 0.034(4) 0.040(4) -0.002(3) -0.005(3) -0.007(3)
C17A 0.024(3) 0.027(3) 0.038(3) -0.004(3) 0.000(2) -0.014(2)
C18A 0.032(3) 0.032(3) 0.027(3) -0.005(3) -0.005(2) -0.018(3)
C19A 0.032(3) 0.016(3) 0.039(3) 0.003(3) -0.002(3) -0.008(2)
C20A 0.033(3) 0.026(3) 0.044(4) 0.005(3) -0.005(3) -0.015(3)
C21A 0.034(3) 0.028(3) 0.026(3) -0.005(3) -0.002(2) -0.013(3)
C22A 0.028(3) 0.033(4) 0.034(3) -0.001(3) -0.003(2) -0.006(3)
C23A 0.034(3) 0.034(4) 0.031(3) -0.007(3) -0.004(2) -0.011(3)
C24A 0.039(4) 0.072(5) 0.033(4) -0.012(3) 0.004(3) -0.003(3)
C25A 0.057(4) 0.077(6) 0.046(4) -0.016(4) 0.006(3) -0.020(4)
C1B 0.049(4) 0.025(3) 0.031(4) -0.004(3) 0.007(3) -0.023(3)
C2B 0.047(4) 0.023(3) 0.028(3) 0.001(3) 0.002(3) -0.021(3)
C3B 0.070(4) 0.044(4) 0.037(4) 0.002(3) -0.008(3) -0.039(3)
C4B 0.089(5) 0.051(5) 0.033(4) -0.001(3) -0.013(4) -0.043(4)
C5B 0.104(6) 0.053(5) 0.041(4) -0.019(4) 0.017(4) -0.050(5)
C6B 0.063(4) 0.033(4) 0.043(4) -0.012(3) 0.015(3) -0.024(3)
C7B 0.034(3) 0.023(3) 0.027(3) -0.001(3) 0.003(2) -0.009(3)
C8B 0.037(3) 0.021(3) 0.021(3) -0.002(2) 0.004(2) -0.009(3)
C9B 0.040(3) 0.031(4) 0.047(4) -0.013(3) 0.007(3) -0.017(3)
C10B 0.059(4) 0.029(4) 0.056(4) -0.010(3) 0.009(3) -0.024(3)
C11B 0.065(4) 0.022(3) 0.043(4) 0.001(3) 0.007(3) -0.014(3)
C12B 0.044(3) 0.029(4) 0.038(4) 0.001(3) -0.002(3) -0.009(3)
C13B 0.024(3) 0.034(4) 0.071(5) -0.008(3) 0.016(3) -0.007(3)
C14B 0.029(3) 0.038(4) 0.066(5) 0.001(3) -0.005(3) -0.015(3)
C15B 0.034(3) 0.034(4) 0.062(5) 0.004(3) -0.015(3) -0.010(3)
C16B 0.031(3) 0.036(4) 0.051(4) 0.008(3) -0.014(3) -0.004(3)
C17B 0.019(3) 0.025(3) 0.040(3) -0.007(3) -0.003(2) -0.006(2)
C18B 0.033(3) 0.027(3) 0.036(3) -0.008(3) -0.006(2) -0.012(3)
C19B 0.032(3) 0.015(3) 0.047(4) 0.002(3) -0.005(3) -0.005(2)
C20B 0.032(3) 0.030(4) 0.044(4) 0.007(3) -0.008(3) -0.011(3)
C21B 0.044(3) 0.030(3) 0.028(3) -0.005(3) -0.002(3) -0.015(3)
C22B 0.044(4) 0.034(4) 0.047(4) -0.011(3) 0.004(3) -0.011(3)
C23B 0.044(4) 0.039(4) 0.056(4) -0.007(3) -0.005(3) -0.014(3)
C24B 0.045(4) 0.044(4) 0.053(4) -0.005(3) 0.000(3) -0.006(3)
C25B 0.053(4) 0.080(6) 0.040(4) -0.007(4) 0.003(3) -0.016(4)
C1C 0.040(3) 0.027(3) 0.027(3) -0.007(3) -0.001(3) -0.013(3)
C2C 0.053(4) 0.025(3) 0.019(3) -0.003(3) 0.003(3) -0.015(3)
C3C 0.051(4) 0.028(4) 0.033(3) -0.008(3) 0.003(3) -0.017(3)
C4C 0.072(4) 0.032(4) 0.042(4) -0.008(3) 0.007(3) -0.029(3)
C5C 0.072(4) 0.025(4) 0.035(4) 0.001(3) 0.005(3) -0.014(3)
C6C 0.054(4) 0.025(4) 0.037(4) 0.002(3) -0.007(3) -0.009(3)
C7C 0.075(5) 0.038(4) 0.036(4) -0.016(3) 0.022(4) -0.038(4)
C8C 0.078(5) 0.036(4) 0.024(4) 0.000(3) -0.002(3) -0.037(4)
C9C 0.092(5) 0.046(4) 0.044(4) -0.001(3) -0.005(4) -0.046(4)
C10C 0.162(8) 0.072(6) 0.034(5) 0.003(4) -0.007(5) -0.076(6)
C11C 0.136(8) 0.066(6) 0.049(5) -0.022(5) 0.031(5) -0.058(6)
C12C 0.103(6) 0.038(4) 0.053(5) -0.010(4) 0.021(4) -0.044(4)
C13C 0.033(3) 0.027(4) 0.050(4) -0.002(3) -0.008(3) 0.001(3)
C14C 0.035(3) 0.033(4) 0.067(5) -0.009(3) -0.002(3) -0.006(3)
C15C 0.039(4) 0.040(4) 0.084(6) -0.005(4) 0.009(4) -0.010(3)
C16C 0.048(4) 0.037(4) 0.073(5) -0.021(4) 0.032(4) -0.018(3)
C17C 0.040(3) 0.031(4) 0.051(4) 0.000(3) -0.013(3) -0.015(3)
C18C 0.030(3) 0.024(3) 0.055(4) -0.002(3) -0.011(3) -0.004(3)
C19C 0.041(3) 0.026(3) 0.035(3) -0.003(3) -0.011(3) -0.016(3)
C20C 0.035(3) 0.026(3) 0.037(3) -0.001(3) -0.004(3) -0.012(3)
C21C 0.031(3) 0.029(3) 0.039(4) -0.005(3) -0.007(3) -0.008(3)
C22C 0.027(3) 0.031(4) 0.043(4) -0.008(3) -0.003(3) -0.001(3)
C23C 0.038(3) 0.034(4) 0.036(4) -0.003(3) -0.011(3) -0.009(3)
C24C 0.039(4) 0.065(5) 0.056(5) -0.016(4) 0.000(3) -0.005(3)
C25C 0.061(4) 0.092(6) 0.046(4) -0.022(4) 0.005(3) -0.019(4)
N1A 0.023(2) 0.019(3) 0.035(3) -0.005(2) -0.001(2) -0.008(2)
N1B 0.021(2) 0.023(3) 0.033(3) -0.004(2) -0.002(2) -0.008(2)
N1C 0.026(2) 0.022(3) 0.041(3) -0.006(2) -0.004(2) -0.008(2)
O7 0.054(2) 0.036(3) 0.030(2) 0.0067(19) 0.0110(19) -0.011(2)
O8 0.137(4) 0.042(3) 0.039(3) -0.017(2) 0.030(3) -0.041(3)
O9 0.085(3) 0.071(4) 0.027(2) 0.008(2) 0.003(2) -0.040(3)
O10 0.073(3) 0.077(4) 0.047(3) -0.015(3) 0.021(2) -0.033(3)
O11 0.047(2) 0.027(2) 0.025(2) 0.0050(17) 0.0009(18) -0.0166(18)
O12 0.050(2) 0.022(2) 0.042(2) -0.0090(19) 0.0118(18) -0.0168(18)
O1A 0.036(2) 0.028(2) 0.048(3) -0.011(2) 0.0209(19) -0.0122(18)
O2A 0.037(2) 0.032(2) 0.056(3) -0.011(2) 0.0117(19) -0.0182(18)
O3A 0.028(2) 0.024(2) 0.041(2) -0.0042(18) -0.0026(16) -0.0070(16)
O4A 0.029(2) 0.024(2) 0.035(2) -0.0005(18) 0.0004(16) -0.0112(17)
O5A 0.036(2) 0.039(2) 0.030(2) -0.0056(18) 0.0007(17) -0.0178(18)
O6A 0.031(2) 0.029(2) 0.042(2) -0.002(2) 0.0053(19) -0.0118(19)
O1B 0.033(2) 0.030(2) 0.042(2) -0.0038(19) 0.0040(18) -0.0067(17)
O2B 0.032(2) 0.032(2) 0.059(3) -0.001(2) -0.0057(19) -0.0130(18)
O3B 0.026(2) 0.025(2) 0.049(3) 0.0081(19) -0.0140(17) -0.0062(17)
O4B 0.0263(19) 0.023(2) 0.038(2) -0.0023(18) -0.0043(16) -0.0068(16)
O5B 0.031(2) 0.032(2) 0.031(2) -0.0012(17) -0.0035(17) -0.0093(17)
O6B 0.033(2) 0.026(2) 0.040(2) 0.0035(19) -0.0007(18) -0.0123(18)
O1C 0.040(2) 0.026(2) 0.042(2) -0.0024(19) -0.0037(18) -0.0104(18)
O2C 0.044(2) 0.032(3) 0.065(3) -0.013(2) 0.011(2) -0.0138(19)
O3C 0.050(2) 0.032(2) 0.043(3) -0.013(2) 0.015(2) -0.019(2)
O4C 0.043(2) 0.033(2) 0.031(2) -0.0015(18) -0.0041(18) -0.0131(19)
O5C 0.040(2) 0.021(2) 0.034(2) -0.0010(17) -0.0003(17) -0.0115(17)
O6C 0.034(2) 0.027(2) 0.044(3) 0.001(2) 0.0028(19) -0.0097(18)
O13 0.083(3) 0.037(3) 0.046(3) -0.008(2) 0.003(3) -0.023(3)
O14 0.048(2) 0.033(3) 0.038(2) -0.003(2) 0.010(2) -0.0154(19)
O15 0.045(3) 0.051(3) 0.056(3) -0.006(3) -0.009(2) -0.013(2)
O16 0.057(3) 0.034(3) 0.055(3) -0.005(2) 0.002(2) -0.025(2)
O17 0.072(3) 0.037(3) 0.048(3) -0.009(2) 0.016(2) -0.034(2)
O18 0.065(3) 0.030(3) 0.060(3) -0.007(2) 0.007(2) -0.017(2)
O19 0.061(3) 0.038(3) 0.044(3) -0.017(2) 0.017(2) -0.026(2)
O20 0.039(2) 0.035(3) 0.055(3) 0.005(2) 0.007(2) -0.004(2)
O21 0.060(3) 0.060(3) 0.063(3) -0.017(3) -0.001(2) -0.026(3)
O22 0.064(3) 0.074(4) 0.056(3) -0.026(3) -0.004(2) -0.014(3)
O24 0.080(4) 0.052(3) 0.093(4) -0.006(3) -0.028(3) -0.011(3)
O25 0.103(4) 0.086(4) 0.066(4) -0.028(3) -0.018(3) -0.020(4)
O26 0.069(3) 0.077(4) 0.135(5) -0.053(4) 0.025(3) -0.040(3)
O27 0.132(5) 0.101(5) 0.095(4) -0.029(4) 0.005(4) -0.062(4)

loop_
_atom_type_symbol
_atom_type_description
_atom_type_scat_dispersion_real
_atom_type_scat_dispersion_imag
_atom_type_scat_source
C C 0.0033 0.0016 'International Tables Vol C Tables 4.2.6.8 and 6.1.1.4'
H H 0.0000 0.0000 'International Tables Vol C Tables 4.2.6.8 and 6.1.1.4'
N N 0.0061 0.0033 'International Tables Vol C Tables 4.2.6.8 and 6.1.1.4'
O O 0.0106 0.0060 'International Tables Vol C Tables 4.2.6.8 and 6.1.1.4'

loop_
_geom_angle_atom_site_label_1
_geom_angle_atom_site_label_2
_geom_angle_atom_site_label_3
_geom_angle
_geom_angle_site_symmetry_1
_geom_angle_site_symmetry_3
C27 C26 C31 118.2(5) . .
C27 C26 C32 121.4(5) . .
C31 C26 C32 120.3(5) . .
C28 C27 C26 120.8(6) . .
C28 C27 H27A 119.6 . .
C26 C27 H27A 119.6 . .
C27 C28 C29 121.0(6) . .
C27 C28 H28A 119.5 . .
C29 C28 H28A 119.5 . .
C30 C29 C28 118.4(5) . .
C30 C29 C33 120.6(6) . .
C28 C29 C33 121.0(6) . .
C31 C30 C29 120.7(6) . .
C31 C30 H30A 119.6 . .
C29 C30 H30A 119.6 . .
C30 C31 C26 120.8(6) . .
C30 C31 H31A 119.6 . .
C26 C31 H31A 119.6 . .
O7 C32 O8 123.5(5) . .
O7 C32 C26 118.5(6) . .
O8 C32 C26 117.9(5) . .
O9 C33 O10 123.8(6) . .
O9 C33 C29 118.5(6) . .
O10 C33 C29 117.8(6) . .
C35 C34 C36 118.2(5) . .
C35 C34 C37 121.9(5) . .
C36 C34 C37 119.9(5) . .
C34 C35 C36 121.7(5) . 2_566
C34 C35 H35A 119.1 . .
C36 C35 H35A 119.1 2_566 .
C35 C36 C34 120.1(5) 2_566 .
C35 C36 H36A 120.0 2_566 .
C34 C36 H36A 120.0 . .
O11 C37 O12 125.3(5) . .
O11 C37 C34 118.3(5) . .
O12 C37 C34 116.4(5) . .
C6A C1A O1A 126.4(6) . .
C6A C1A C2A 118.8(6) . .
O1A C1A C2A 114.8(5) . .
O5A C2A C3A 125.0(5) . .
O5A C2A C1A 115.9(5) . .
C3A C2A C1A 119.1(5) . .
C4A C3A C2A 120.8(7) . .
C4A C3A H3AA 119.6 . .
C2A C3A H3AA 119.6 . .
C5A C4A C3A 120.5(7) . .
C5A C4A H4AA 119.7 . .
C3A C4A H4AA 119.7 . .
C4A C5A C6A 119.3(7) . .
C4A C5A H5AA 120.4 . .
C6A C5A H5AA 120.4 . .
C1A C6A C5A 121.5(7) . .
C1A C6A H6AA 119.2 . .
C5A C6A H6AA 119.2 . .
C12A C7A O3A 124.6(5) . .
C12A C7A C8A 119.8(5) . .
O3A C7A C8A 115.6(5) . .
O4A C8A C9A 124.4(4) . .
O4A C8A C7A 116.0(4) . .
C9A C8A C7A 119.6(5) . .
C10A C9A C8A 119.6(5) . .
C10A C9A H9AA 120.2 . .
C8A C9A H9AA 120.2 . .
C11A C10A C9A 121.1(5) . .
C11A C10A H10A 119.5 . .
C9A C10A H10A 119.5 . .
C10A C11A C12A 119.5(5) . .
C10A C11A H11A 120.2 . .
C12A C11A H11A 120.2 . .
C7A C12A C11A 120.4(5) . .
C7A C12A H12A 119.8 . .
C11A C12A H12A 119.8 . .
O1A C13A C14A 108.8(5) . .
O1A C13A H13A 109.9 . .
C14A C13A H13A 109.9 . .
O1A C13A H13B 109.9 . .
C14A C13A H13B 109.9 . .
H13A C13A H13B 108.3 . .
O2A C14A C13A 109.5(5) . .
O2A C14A H14A 109.8 . .
C13A C14A H14A 109.8 . .
O2A C14A H14B 109.8 . .
C13A C14A H14B 109.8 . .
H14A C14A H14B 108.2 . .
O2A C15A C16A 110.0(4) . .
O2A C15A H15A 109.7 . .
C16A C15A H15A 109.7 . .
O2A C15A H15B 109.7 . .
C16A C15A H15B 109.7 . .
H15A C15A H15B 108.2 . .
O3A C16A C15A 107.4(4) . .
O3A C16A H16A 110.2 . .
C15A C16A H16A 110.2 . .
O3A C16A H16B 110.2 . .
C15A C16A H16B 110.2 . .
H16A C16A H16B 108.5 . .
O4A C17A C18A 107.7(4) . .
O4A C17A H17A 110.2 . .
C18A C17A H17A 110.2 . .
O4A C17A H17B 110.2 . .
C18A C17A H17B 110.2 . .
H17A C17A H17B 108.5 . .
C17A C18A N1A 114.3(4) . .
C17A C18A H18A 108.7 . .
N1A C18A H18A 108.7 . .
C17A C18A H18B 108.7 . .
N1A C18A H18B 108.7 . .
H18A C18A H18B 107.6 . .
N1A C19A C20A 113.8(4) . .
N1A C19A H19A 108.8 . .
C20A C19A H19A 108.8 . .
N1A C19A H19B 108.8 . .
C20A C19A H19B 108.8 . .
H19A C19A H19B 107.7 . .
O5A C20A C19A 108.4(4) . .
O5A C20A H20A 110.0 . .
C19A C20A H20A 110.0 . .
O5A C20A H20B 110.0 . .
C19A C20A H20B 110.0 . .
H20A C20A H20B 108.4 . .
N1A C21A C22A 114.8(4) . .
N1A C21A H21A 108.6 . .
C22A C21A H21A 108.6 . .
N1A C21A H21B 108.6 . .
C22A C21A H21B 108.6 . .
H21A C21A H21B 107.5 . .
C21A C22A C23A 109.7(4) . .
C21A C22A H22A 109.7 . .
C23A C22A H22A 109.7 . .
C21A C22A H22B 109.7 . .
C23A C22A H22B 109.7 . .
H22A C22A H22B 108.2 . .
C24A C23A C22A 112.6(4) . .
C24A C23A H23A 109.1 . .
C22A C23A H23A 109.1 . .
C24A C23A H23B 109.1 . .
C22A C23A H23B 109.1 . .
H23A C23A H23B 107.8 . .
C25A C24A C23A 113.9(5) . .
C25A C24A H24A 108.8 . .
C23A C24A H24A 108.8 . .
C25A C24A H24B 108.8 . .
C23A C24A H24B 108.8 . .
H24A C24A H24B 107.7 . .
C24A C25A H25A 109.5 . .
C24A C25A H25B 109.5 . .
H25A C25A H25B 109.5 . .
C24A C25A H25C 109.5 . .
H25A C25A H25C 109.5 . .
H25B C25A H25C 109.5 . .
O1B C1B C6B 125.5(5) . .
O1B C1B C2B 115.3(5) . .
C6B C1B C2B 119.2(5) . .
O5B C2B C3B 125.3(5) . .
O5B C2B C1B 115.2(5) . .
C3B C2B C1B 119.4(5) . .
C2B C3B C4B 120.3(6) . .
C2B C3B H3BA 119.9 . .
C4B C3B H3BA 119.9 . .
C5B C4B C3B 119.2(6) . .
C5B C4B H4BA 120.4 . .
C3B C4B H4BA 120.4 . .
C6B C5B C4B 121.1(6) . .
C6B C5B H5BA 119.4 . .
C4B C5B H5BA 119.4 . .
C1B C6B C5B 120.8(6) . .
C1B C6B H6BA 119.6 . .
C5B C6B H6BA 119.6 . .
C12B C7B O3B 124.6(5) . .
C12B C7B C8B 120.7(5) . .
O3B C7B C8B 114.7(4) . .
O4B C8B C9B 124.6(5) . .
O4B C8B C7B 116.2(4) . .
C9B C8B C7B 119.2(5) . .
C10B C9B C8B 120.0(5) . .
C10B C9B H9BA 120.0 . .
C8B C9B H9BA 120.0 . .
C11B C10B C9B 120.7(5) . .
C11B C10B H10B 119.6 . .
C9B C10B H10B 119.6 . .
C10B C11B C12B 119.6(6) . .
C10B C11B H11B 120.2 . .
C12B C11B H11B 120.2 . .
C7B C12B C11B 119.7(5) . .
C7B C12B H12B 120.1 . .
C11B C12B H12B 120.1 . .
O1B C13B C14B 107.8(4) . .
O1B C13B H13C 110.1 . .
C14B C13B H13C 110.1 . .
O1B C13B H13D 110.1 . .
C14B C13B H13D 110.1 . .
H13C C13B H13D 108.5 . .
O2B C14B C13B 109.7(4) . .
O2B C14B H14C 109.7 . .
C13B C14B H14C 109.7 . .
O2B C14B H14D 109.7 . .
C13B C14B H14D 109.7 . .
H14C C14B H14D 108.2 . .
O2B C15B C16B 109.7(5) . .
O2B C15B H15C 109.7 . .
C16B C15B H15C 109.7 . .
O2B C15B H15D 109.7 . .
C16B C15B H15D 109.7 . .
H15C C15B H15D 108.2 . .
O3B C16B C15B 107.7(4) . .
O3B C16B H16C 110.2 . .
C15B C16B H16C 110.2 . .
O3B C16B H16D 110.2 . .
C15B C16B H16D 110.2 . .
H16C C16B H16D 108.5 . .
O4B C17B C18B 107.9(4) . .
O4B C17B H17C 110.1 . .
C18B C17B H17C 110.1 . .
O4B C17B H17D 110.1 . .
C18B C17B H17D 110.1 . .
H17C C17B H17D 108.4 . .
C17B C18B N1B 113.8(4) . .
C17B C18B H18C 108.8 . .
N1B C18B H18C 108.8 . .
C17B C18B H18D 108.8 . .
N1B C18B H18D 108.8 . .
H18C C18B H18D 107.7 . .
C20B C19B N1B 114.6(4) . .
C20B C19B H19C 108.6 . .
N1B C19B H19C 108.6 . .
C20B C19B H19D 108.6 . .
N1B C19B H19D 108.6 . .
H19C C19B H19D 107.6 . .
O5B C20B C19B 108.0(4) . .
O5B C20B H20C 110.1 . .
C19B C20B H20C 110.1 . .
O5B C20B H20D 110.1 . .
C19B C20B H20D 110.1 . .
H20C C20B H20D 108.4 . .
N1B C21B C22B 116.5(4) . .
N1B C21B H21C 108.2 . .
C22B C21B H21C 108.2 . .
N1B C21B H21D 108.2 . .
C22B C21B H21D 108.2 . .
H21C C21B H21D 107.3 . .
C21B C22B C23B 108.4(4) . .
C21B C22B H22C 110.0 . .
C23B C22B H22C 110.0 . .
C21B C22B H22D 110.0 . .
C23B C22B H22D 110.0 . .
H22C C22B H22D 108.4 . .
C24B C23B C22B 112.9(5) . .
C24B C23B H23C 109.0 . .
C22B C23B H23C 109.0 . .
C24B C23B H23D 109.0 . .
C22B C23B H23D 109.0 . .
H23C C23B H23D 107.8 . .
C23B C24B C25B 113.5(5) . .
C23B C24B H24C 108.9 . .
C25B C24B H24C 108.9 . .
C23B C24B H24D 108.9 . .
C25B C24B H24D 108.9 . .
H24C C24B H24D 107.7 . .
C24B C25B H25D 109.5 . .
C24B C25B H25E 109.5 . .
H25D C25B H25E 109.5 . .
C24B C25B H25F 109.5 . .
H25D C25B H25F 109.5 . .
H25E C25B H25F 109.5 . .
O1C C1C C6C 124.7(5) . .
O1C C1C C2C 115.5(5) . .
C6C C1C C2C 119.8(5) . .
O5C C2C C3C 124.4(5) . .
O5C C2C C1C 116.0(5) . .
C3C C2C C1C 119.6(5) . .
C2C C3C C4C 120.2(5) . .
C2C C3C H3CA 119.9 . .
C4C C3C H3CA 119.9 . .
C5C C4C C3C 120.0(5) . .
C5C C4C H4CA 120.0 . .
C3C C4C H4CA 120.0 . .
C6C C5C C4C 120.2(6) . .
C6C C5C H5CA 119.9 . .
C4C C5C H5CA 119.9 . .
C1C C6C C5C 120.3(5) . .
C1C C6C H6CA 119.8 . .
C5C C6C H6CA 119.8 . .
O3C C7C C12C 124.3(6) . .
O3C C7C C8C 115.5(5) . .
C12C C7C C8C 120.2(7) . .
O4C C8C C9C 124.8(6) . .
O4C C8C C7C 115.5(5) . .
C9C C8C C7C 119.7(6) . .
C8C C9C C10C 119.2(7) . .
C8C C9C H9CA 120.4 . .
C10C C9C H9CA 120.4 . .
C11C C10C C9C 120.5(8) . .
C11C C10C H10C 119.8 . .
C9C C10C H10C 119.8 . .
C12C C11C C10C 120.3(8) . .
C12C C11C H11C 119.8 . .
C10C C11C H11C 119.8 . .
C11C C12C C7C 120.1(7) . .
C11C C12C H12C 119.9 . .
C7C C12C H12C 119.9 . .
O1C C13C C14C 108.5(4) . .
O1C C13C H13E 110.0 . .
C14C C13C H13E 110.0 . .
O1C C13C H13F 110.0 . .
C14C C13C H13F 110.0 . .
H13E C13C H13F 108.4 . .
O2C C14C C13C 109.1(5) . .
O2C C14C H14E 109.9 . .
C13C C14C H14E 109.9 . .
O2C C14C H14F 109.9 . .
C13C C14C H14F 109.9 . .
H14E C14C H14F 108.3 . .
O2C C15C C16C 108.9(5) . .
O2C C15C H15E 109.9 . .
C16C C15C H15E 109.9 . .
O2C C15C H15F 109.9 . .
C16C C15C H15F 109.9 . .
H15E C15C H15F 108.3 . .
O3C C16C C15C 108.8(5) . .
O3C C16C H16E 109.9 . .
C15C C16C H16E 109.9 . .
O3C C16C H16F 109.9 . .
C15C C16C H16F 109.9 . .
H16E C16C H16F 108.3 . .
O4C C17C C18C 107.7(4) . .
O4C C17C H17E 110.2 . .
C18C C17C H17E 110.2 . .
O4C C17C H17F 110.2 . .
C18C C17C H17F 110.2 . .
H17E C17C H17F 108.5 . .
N1C C18C C17C 115.0(5) . .
N1C C18C H18E 108.5 . .
C17C C18C H18E 108.5 . .
N1C C18C H18F 108.5 . .
C17C C18C H18F 108.5 . .
H18E C18C H18F 107.5 . .
N1C C19C C20C 113.4(4) . .
N1C C19C H19E 108.9 . .
C20C C19C H19E 108.9 . .
N1C C19C H19F 108.9 . .
C20C C19C H19F 108.9 . .
H19E C19C H19F 107.7 . .
O5C C20C C19C 107.6(4) . .
O5C C20C H20E 110.2 . .
C19C C20C H20E 110.2 . .
O5C C20C H20F 110.2 . .
C19C C20C H20F 110.2 . .
H20E C20C H20F 108.5 . .
N1C C21C C22C 116.0(4) . .
N1C C21C H21E 108.3 . .
C22C C21C H21E 108.3 . .
N1C C21C H21F 108.3 . .
C22C C21C H21F 108.3 . .
H21E C21C H21F 107.4 . .
C23C C22C C21C 109.9(4) . .
C23C C22C H22E 109.7 . .
C21C C22C H22E 109.7 . .
C23C C22C H22F 109.7 . .
C21C C22C H22F 109.7 . .
H22E C22C H22F 108.2 . .
C24C C23C C22C 113.3(4) . .
C24C C23C H23E 108.9 . .
C22C C23C H23E 108.9 . .
C24C C23C H23F 108.9 . .
C22C C23C H23F 108.9 . .
H23E C23C H23F 107.7 . .
C23C C24C C25C 113.0(5) . .
C23C C24C H24E 109.0 . .
C25C C24C H24E 109.0 . .
C23C C24C H24F 109.0 . .
C25C C24C H24F 109.0 . .
H24E C24C H24F 107.8 . .
C24C C25C H25J 109.5 . .
C24C C25C H25K 109.5 . .
H25J C25C H25K 109.5 . .
C24C C25C H25I 109.5 . .
H25J C25C H25I 109.5 . .
H25K C25C H25I 109.5 . .
C19A N1A C21A 111.8(4) . .
C19A N1A C18A 112.7(4) . .
C21A N1A C18A 114.1(4) . .
C19A N1A H1A 105(3) . .
C21A N1A H1A 107(3) . .
C18A N1A H1A 106(3) . .
C21B N1B C18B 114.5(4) . .
C21B N1B C19B 111.4(4) . .
C18B N1B C19B 112.6(4) . .
C21B N1B H1B 110(3) . .
C18B N1B H1B 108(3) . .
C19B N1B H1B 99(3) . .
C18C N1C C19C 112.6(4) . .
C18C N1C C21C 111.9(4) . .
C19C N1C C21C 113.8(4) . .
C18C N1C H1C 102(3) . .
C19C N1C H1C 108(3) . .
C21C N1C H1C 108(3) . .
C1A O1A C13A 116.0(4) . .
C14A O2A C15A 112.3(4) . .
C7A O3A C16A 116.5(4) . .
C8A O4A C17A 116.4(4) . .
C2A O5A C20A 116.8(4) . .
H6AB O6A H6AC 114(3) . .
C1B O1B C13B 115.7(4) . .
C15B O2B C14B 110.7(4) . .
C7B O3B C16B 115.9(4) . .
C8B O4B C17B 115.9(4) . .
C2B O5B C20B 116.5(4) . .
H6BB O6B H6BC 112(3) . .
C1C O1C C13C 116.0(4) . .
C14C O2C C15C 111.1(5) . .
C7C O3C C16C 117.2(5) . .
C8C O4C C17C 116.8(4) . .
C2C O5C C20C 115.9(4) . .
H6CB O6C H6CC 113(3) . .
H13G O13 H13H 108(3) . .
H14G O14 H14H 109(3) . .
H15G O15 H15H 112(3) . .
H16G O16 H16H 113(3) . .
H17G O17 H17H 106(3) . .
H18G O18 H18H 113(3) . .
H19G O19 H19H 108(3) . .
H20G O20 H20H 108(3) . .
H21G O21 H21H 110(3) . .
H22G O22 H22H 104(3) . .
H24G O24 H24H 109(3) . .
H25G O25 H25H 107(3) . .
H26G O26 H26H 109.4 . .
H27G O27 H27H 109.4 . .
H23K O23 H23L 108.4 . .
H23K O23 H23M 18.7 . .
H23L O23 H23M 111.4 . .
H23K O23 H23N 165.1 . .
H23L O23 H23N 81.8 . .
H23M O23 H23N 164.4 . .
H28D O28 H28E 108.8 . .
H28D O28 H28F 25.5 . .
H28E O28 H28F 86.3 . .
H28D O28 H28G 176.2 . .
H28E O28 H28G 74.7 . .
H28F O28 H28G 158.3 . .
H23K O23' H23L 83.3 . .
H23K O23' H23M 13.2 . .
H23L O23' H23M 93.5 . .
H23K O23' H23N 96.1 . .
H23L O23' H23N 58.5 . .
H23M O23' H23N 108.7 . .
H28D O28' H28E 130.6 . .
H28D O28' H28F 28.3 . .
H28E O28' H28F 145.9 . .
H28D O28' H28G 80.1 . .
H28E O28' H28G 69.6 . .
H28F O28' H28G 108.1 . .
H29G O29 H29H 108.7 . .

loop_
_geom_bond_atom_site_label_1
_geom_bond_atom_site_label_2
_geom_bond_distance
_geom_bond_site_symmetry_2
C26 C27 1.378(7) .
C26 C31 1.385(7) .
C26 C32 1.506(7) .
C27 C28 1.368(7) .
C27 H27A 0.9500 .
C28 C29 1.379(7) .
C28 H28A 0.9500 .
C29 C30 1.377(7) .
C29 C33 1.509(8) .
C30 C31 1.372(7) .
C30 H30A 0.9500 .
C31 H31A 0.9500 .
C32 O7 1.235(6) .
C32 O8 1.258(6) .
C33 O9 1.247(7) .
C33 O10 1.266(7) .
C34 C35 1.370(6) .
C34 C36 1.397(6) .
C34 C37 1.516(7) .
C35 C36 1.370(7) 2_566
C35 H35A 0.9500 .
C36 C35 1.370(7) 2_566
C36 H36A 0.9500 .
C37 O11 1.247(6) .
C37 O12 1.260(6) .
C1A C6A 1.363(7) .
C1A O1A 1.380(6) .
C1A C2A 1.403(7) .
C2A O5A 1.369(6) .
C2A C3A 1.370(7) .
C3A C4A 1.367(8) .
C3A H3AA 0.9500 .
C4A C5A 1.359(10) .
C4A H4AA 0.9500 .
C5A C6A 1.375(9) .
C5A H5AA 0.9500 .
C6A H6AA 0.9500 .
C7A C12A 1.365(7) .
C7A O3A 1.380(6) .
C7A C8A 1.388(6) .
C8A O4A 1.375(6) .
C8A C9A 1.379(6) .
C9A C10A 1.373(7) .
C9A H9AA 0.9500 .
C10A C11A 1.357(7) .
C10A H10A 0.9500 .
C11A C12A 1.382(7) .
C11A H11A 0.9500 .
C12A H12A 0.9500 .
C13A O1A 1.438(6) .
C13A C14A 1.479(8) .
C13A H13A 0.9900 .
C13A H13B 0.9900 .
C14A O2A 1.422(6) .
C14A H14A 0.9900 .
C14A H14B 0.9900 .
C15A O2A 1.427(6) .
C15A C16A 1.492(7) .
C15A H15A 0.9900 .
C15A H15B 0.9900 .
C16A O3A 1.445(5) .
C16A H16A 0.9900 .
C16A H16B 0.9900 .
C17A O4A 1.424(5) .
C17A C18A 1.489(6) .
C17A H17A 0.9900 .
C17A H17B 0.9900 .
C18A N1A 1.504(5) .
C18A H18A 0.9900 .
C18A H18B 0.9900 .
C19A N1A 1.486(6) .
C19A C20A 1.490(7) .
C19A H19A 0.9900 .
C19A H19B 0.9900 .
C20A O5A 1.426(5) .
C20A H20A 0.9900 .
C20A H20B 0.9900 .
C21A N1A 1.496(6) .
C21A C22A 1.510(6) .
C21A H21A 0.9900 .
C21A H21B 0.9900 .
C22A C23A 1.515(6) .
C22A H22A 0.9900 .
C22A H22B 0.9900 .
C23A C24A 1.506(7) .
C23A H23A 0.9900 .
C23A H23B 0.9900 .
C24A C25A 1.498(7) .
C24A H24A 0.9900 .
C24A H24B 0.9900 .
C25A H25A 0.9800 .
C25A H25B 0.9800 .
C25A H25C 0.9800 .
C1B O1B 1.362(6) .
C1B C6B 1.363(7) .
C1B C2B 1.424(7) .
C2B O5B 1.364(6) .
C2B C3B 1.369(7) .
C3B C4B 1.397(8) .
C3B H3BA 0.9500 .
C4B C5B 1.374(8) .
C4B H4BA 0.9500 .
C5B C6B 1.366(8) .
C5B H5BA 0.9500 .
C6B H6BA 0.9500 .
C7B C12B 1.362(7) .
C7B O3B 1.379(6) .
C7B C8B 1.395(6) .
C8B O4B 1.369(6) .
C8B C9B 1.379(7) .
C9B C10B 1.376(7) .
C9B H9BA 0.9500 .
C10B C11B 1.371(7) .
C10B H10B 0.9500 .
C11B C12B 1.395(7) .
C11B H11B 0.9500 .
C12B H12B 0.9500 .
C13B O1B 1.454(5) .
C13B C14B 1.486(7) .
C13B H13C 0.9900 .
C13B H13D 0.9900 .
C14B O2B 1.416(6) .
C14B H14C 0.9900 .
C14B H14D 0.9900 .
C15B O2B 1.414(6) .
C15B C16B 1.492(7) .
C15B H15C 0.9900 .
C15B H15D 0.9900 .
C16B O3B 1.440(5) .
C16B H16C 0.9900 .
C16B H16D 0.9900 .
C17B O4B 1.434(5) .
C17B C18B 1.482(7) .
C17B H17C 0.9900 .
C17B H17D 0.9900 .
C18B N1B 1.495(5) .
C18B H18C 0.9900 .
C18B H18D 0.9900 .
C19B C20B 1.488(7) .
C19B N1B 1.499(6) .
C19B H19C 0.9900 .
C19B H19D 0.9900 .
C20B O5B 1.435(5) .
C20B H20C 0.9900 .
C20B H20D 0.9900 .
C21B N1B 1.489(6) .
C21B C22B 1.495(6) .
C21B H21C 0.9900 .
C21B H21D 0.9900 .
C22B C23B 1.544(7) .
C22B H22C 0.9900 .
C22B H22D 0.9900 .
C23B C24B 1.478(7) .
C23B H23C 0.9900 .
C23B H23D 0.9900 .
C24B C25B 1.504(7) .
C24B H24C 0.9900 .
C24B H24D 0.9900 .
C25B H25D 0.9800 .
C25B H25E 0.9800 .
C25B H25F 0.9800 .
C1C O1C 1.370(6) .
C1C C6C 1.374(7) .
C1C C2C 1.406(7) .
C2C O5C 1.372(6) .
C2C C3C 1.377(7) .
C3C C4C 1.387(7) .
C3C H3CA 0.9500 .
C4C C5C 1.381(7) .
C4C H4CA 0.9500 .
C5C C6C 1.381(7) .
C5C H5CA 0.9500 .
C6C H6CA 0.9500 .
C7C O3C 1.368(7) .
C7C C12C 1.374(8) .
C7C C8C 1.401(8) .
C8C O4C 1.360(6) .
C8C C9C 1.370(8) .
C9C C10C 1.399(9) .
C9C H9CA 0.9500 .
C10C C11C 1.372(10) .
C10C H10C 0.9500 .
C11C C12C 1.364(9) .
C11C H11C 0.9500 .
C12C H12C 0.9500 .
C13C O1C 1.431(5) .
C13C C14C 1.486(7) .
C13C H13E 0.9900 .
C13C H13F 0.9900 .
C14C O2C 1.418(7) .
C14C H14E 0.9900 .
C14C H14F 0.9900 .
C15C O2C 1.421(6) .
C15C C16C 1.478(8) .
C15C H15E 0.9900 .
C15C H15F 0.9900 .
C16C O3C 1.443(6) .
C16C H16E 0.9900 .
C16C H16F 0.9900 .
C17C O4C 1.442(6) .
C17C C18C 1.488(7) .
C17C H17E 0.9900 .
C17C H17F 0.9900 .
C18C N1C 1.485(6) .
C18C H18E 0.9900 .
C18C H18F 0.9900 .
C19C N1C 1.485(6) .
C19C C20C 1.489(7) .
C19C H19E 0.9900 .
C19C H19F 0.9900 .
C20C O5C 1.427(5) .
C20C H20E 0.9900 .
C20C H20F 0.9900 .
C21C N1C 1.502(6) .
C21C C22C 1.511(6) .
C21C H21E 0.9900 .
C21C H21F 0.9900 .
C22C C23C 1.510(7) .
C22C H22E 0.9900 .
C22C H22F 0.9900 .
C23C C24C 1.507(7) .
C23C H23E 0.9900 .
C23C H23F 0.9900 .
C24C C25C 1.509(8) .
C24C H24E 0.9900 .
C24C H24F 0.9900 .
C25C H25J 0.9800 .
C25C H25K 0.9800 .
C25C H25I 0.9800 .
N1A H1A 0.873(19) .
N1B H1B 0.868(19) .
N1C H1C 0.868(18) .
O6A H6AB 0.827(18) .
O6A H6AC 0.797(18) .
O6B H6BB 0.811(18) .
O6B H6BC 0.823(18) .
O6C H6CB 0.816(18) .
O6C H6CC 0.812(18) .
O13 H13G 0.844(19) .
O13 H13H 0.821(19) .
O14 H14G 0.830(19) .
O14 H14H 0.829(18) .
O15 H15G 0.826(19) .
O15 H15H 0.808(19) .
O16 H16G 0.816(18) .
O16 H16H 0.811(19) .
O17 H17G 0.841(19) .
O17 H17H 0.847(19) .
O18 H18G 0.824(19) .
O18 H18H 0.806(19) .
O19 H19G 0.835(19) .
O19 H19H 0.824(19) .
O20 H20G 0.832(19) .
O20 H20H 0.836(19) .
O21 H21G 0.825(19) .
O21 H21H 0.826(19) .
O22 H22G 0.849(19) .
O22 H22H 0.849(19) .
O24 H24G 0.83(2) .
O24 H24H 0.834(19) .
O25 H25G 0.842(19) .
O25 H25H 0.834(19) .
O26 H26G 0.8499 .
O26 H26H 0.8185 .
O27 H27G 0.8499 .
O27 H27H 0.8501 .
O23 H23K 0.8500 .
O23 H23L 0.8498 .
O23 H23M 0.8368 .
O23 H23N 0.5569 .
O28 H28D 0.8499 .
O28 H28E 0.8499 .
O28 H28F 1.0580 .
O28 H28G 0.3367 .
O23' H23K 1.0204 .
O23' H23L 1.0536 .
O23' H23M 0.8499 .
O23' H23N 0.8500 .
O28' H28D 0.9862 .
O28' H28E 0.5197 .
O28' H28F 0.8499 .
O28' H28G 0.8500 .
O29 H29G 0.8503 .
O29 H29H 0.8501 .

_cod_duplicate_entry 7221706
